data_2105735
loop_
_publ_author_name
'Gao, Jiabin'
'Bhadbhade, Mohan M.'
'Bishop, Roger'

_publ_section_title
;
 Solvent--guest control of two extremely similar tetrahydrofuran inclusion
 structures
;
_journal_coeditor_code BI5023
_journal_issue 1
_journal_name_full 'Acta Crystallographica Section B'
_journal_page_first 126
_journal_page_last 131
_journal_paper_doi 10.1107/S2052520613031727
_journal_volume 70
_journal_year 2014
_chemical_formula_moiety 'C16 H18 O10, 0.5(C4 H8 O)'
_chemical_formula_sum 'C18 H22 O10.5'
_chemical_formula_weight 406.35
_space_group_crystal_system monoclinic
_space_group_IT_number 14
_space_group_name_Hall '-P 2ybc'
_space_group_name_H-M_alt 'P 1 21/c 1'
_symmetry_space_group_name_Hall '-P 2ybc'
_symmetry_space_group_name_H-M 'P 1 21/c 1'
_atom_sites_solution_hydrogens geom
_audit_creation_method SHELXL-2013
_cell_angle_alpha 90
_cell_angle_beta 99.580(2)
_cell_angle_gamma 90
_cell_formula_units_Z 4
_cell_length_a 11.4634(8)
_cell_length_b 8.5336(7)
_cell_length_c 21.6678(16)
_cell_measurement_reflns_used 5213
_cell_measurement_temperature 150(2)
_cell_measurement_theta_max 26.159
_cell_measurement_theta_min 2.395
_cell_volume 2090.1(3)
_computing_cell_refinement 'SAINT (Bruker, 2007)'
_computing_data_collection 'APEX2 (Bruker, 2007)'
_computing_data_reduction SAINT
_computing_molecular_graphics 'Mercury (Macrae et al., 2008)'
_computing_publication_material SHELXL-2013
_computing_structure_refinement 'SHELXL-2013 (Sheldrick, 2008)'
_computing_structure_solution 'SHELXS-97 (Sheldrick, 2008)'
_diffrn_ambient_temperature 150(2)
_diffrn_measured_fraction_theta_full 0.971
_diffrn_measured_fraction_theta_max 0.998
_diffrn_measurement_device_type 'Bruker Kappa APEXII CCD'
_diffrn_measurement_method '\f and \w scans with \k offsets'
_diffrn_radiation_monochromator graphite
_diffrn_radiation_source 'fine-focus sealed tube'
_diffrn_radiation_type MoK\a
_diffrn_radiation_wavelength 0.71073
_diffrn_reflns_av_R_equivalents 0.0441
_diffrn_reflns_limit_h_max 13
_diffrn_reflns_limit_h_min -13
_diffrn_reflns_limit_k_max 10
_diffrn_reflns_limit_k_min -10
_diffrn_reflns_limit_l_max 25
_diffrn_reflns_limit_l_min -25
_diffrn_reflns_number 14221
_diffrn_reflns_theta_full 25.242
_diffrn_reflns_theta_max 25.000
_diffrn_reflns_theta_min 2.570
_exptl_absorpt_coefficient_mu 0.108
_exptl_absorpt_correction_T_max 0.986
_exptl_absorpt_correction_T_min 0.975
_exptl_absorpt_correction_type multi-scan
_exptl_absorpt_process_details 'SADABS (Bruker, 2001)'
_exptl_crystal_colour colourless
_exptl_crystal_density_diffrn 1.291
_exptl_crystal_description block
_exptl_crystal_F_000 856
_exptl_crystal_size_max 0.234
_exptl_crystal_size_mid 0.229
_exptl_crystal_size_min 0.129
_refine_diff_density_max 1.440
_refine_diff_density_min -0.416
_refine_ls_extinction_method none
_refine_ls_goodness_of_fit_ref 1.541
_refine_ls_hydrogen_treatment constr
_refine_ls_matrix_type full
_refine_ls_number_parameters 293
_refine_ls_number_reflns 3662
_refine_ls_number_restraints 55
_refine_ls_restrained_S_all 1.578
_refine_ls_R_factor_all 0.1152
_refine_ls_R_factor_gt 0.0994
_refine_ls_shift/su_max 0.002
_refine_ls_shift/su_mean 0.000
_refine_ls_structure_factor_coef Fsqd
_refine_ls_weighting_details 'w=1/[\s^2^(Fo^2^)+(0.2000P)^2^] where P=(Fo^2^+2Fc^2^)/3'
_refine_ls_weighting_scheme calc
_refine_ls_wR_factor_gt 0.3282
_refine_ls_wR_factor_ref 0.3528
_reflns_number_gt 2883
_reflns_number_total 3662
_reflns_threshold_expression I>2\s(I)
_cod_data_source_file bi5023sup1.cif
_cod_data_source_block 1_0.5THF
_cod_original_formula_sum 'C18 H22 O10.50'
_cod_database_code 2105735
_shelx_space_group_comment
;
The symmetry employed for this shelxl refinement is uniquely defined
by the following loop, which should always be used as a source of
symmetry information in preference to the above space-group names.
They are only intended as comments.
;
_shelx_estimated_absorpt_t_min 0.975
_shelx_estimated_absorpt_t_max 0.986
_shelxl_version_number 2.013

loop_
_space_group_symop_operation_xyz
'x, y, z'
'-x, y+1/2, -z+1/2'
'-x, -y, -z'
'x, -y-1/2, z-1/2'

loop_
_atom_site_type_symbol
_atom_site_label
_atom_site_fract_x
_atom_site_fract_y
_atom_site_fract_z
_atom_site_U_iso_or_equiv
_atom_site_adp_type
_atom_site_calc_flag
_atom_site_occupancy
_atom_site_disorder_assembly
_atom_site_disorder_group
O O1T 0.4914(10) 0.278(2) 0.5131(6) 0.085(3) Uani d 0.25 A 1
O O1T' 0.5378(14) 0.3508(14) 0.5423(8) 0.079(3) Uani d 0.25 A 2
C C1T 0.4814(8) 0.2245(12) 0.5728(5) 0.075(2) Uani d 0.5 . .
H H1T1 0.3990 0.1916 0.5740 0.090 Uiso calc 0.5 A 1
H H1T2 0.5022 0.3096 0.6038 0.090 Uiso calc 0.5 A 1
C C2T 0.5618(8) 0.0916(13) 0.5883(6) 0.080(3) Uani d 0.5 A .
H H2T1 0.5357 -0.0029 0.5633 0.096 Uiso calc 0.5 . .
H H2T2 0.5751 0.0660 0.6335 0.096 Uiso calc 0.5 . .
C C3T 0.6647(8) 0.1672(14) 0.5687(5) 0.077(3) Uani d 0.5 . .
H H3T1 0.7214 0.0878 0.5583 0.092 Uiso calc 0.5 A .
H H3T2 0.7057 0.2360 0.6023 0.092 Uiso calc 0.5 . .
C C4T 0.6149(8) 0.2607(14) 0.5123(5) 0.081(3) Uani d 0.5 A .
H H4T1 0.6536 0.3646 0.5136 0.098 Uiso calc 0.5 B 1
H H4T2 0.6279 0.2058 0.4737 0.098 Uiso calc 0.5 B 1
O O1 0.7475(3) 0.5634(4) 0.58387(14) 0.0588(9) Uani d 1 . .
H H1O1 0.6815 0.5322 0.5911 0.088 Uiso calc 1 . .
O O2 1.0627(2) 0.8651(3) 0.82097(11) 0.0399(7) Uani d 1 . .
H H1O2 1.1324 0.8802 0.8151 0.060 Uiso calc 1 . .
O O3 0.8598(3) 0.8898(4) 0.51906(13) 0.0569(9) Uani d 1 . .
O O4 0.9957(2) 0.6998(4) 0.52994(11) 0.0445(8) Uani d 1 . .
O O5 0.5612(3) 0.5909(4) 0.65122(14) 0.0590(10) Uani d 1 . .
O O6 0.5863(2) 0.7723(4) 0.72789(13) 0.0470(8) Uani d 1 . .
O O7 0.8092(3) 1.1003(3) 0.80455(14) 0.0516(9) Uani d 1 . .
O O8 0.7838(2) 0.8881(3) 0.86066(11) 0.0428(8) Uani d 1 . .
O O9 1.2196(2) 0.9377(3) 0.74459(12) 0.0412(8) Uani d 1 . .
O O10 1.1447(2) 0.9500(3) 0.64122(12) 0.0398(7) Uani d 1 . .
C C1 0.9094(3) 0.8980(4) 0.65948(15) 0.0303(8) Uani d 1 . .
H H1 0.9027 0.9966 0.6342 0.036 Uiso calc 1 . .
C C2 0.9039(3) 0.7520(4) 0.61674(15) 0.0337(9) Uani d 1 . .
H H2 0.9671 0.6762 0.6346 0.040 Uiso calc 1 . .
C C3 0.7837(3) 0.6835(5) 0.62089(16) 0.0378(9) Uani d 1 . .
C C4 0.7304(3) 0.7521(5) 0.66411(15) 0.0355(9) Uani d 1 . .
C C5 0.8043(3) 0.8836(4) 0.69728(15) 0.0316(9) Uani d 1 . .
H H5 0.7577 0.9831 0.6943 0.038 Uiso calc 1 . .
C C6 0.8579(3) 0.8491(4) 0.76617(15) 0.0301(8) Uani d 1 . .
H H6 0.8423 0.7381 0.7772 0.036 Uiso calc 1 . .
C C7 0.9890(3) 0.8751(4) 0.76644(15) 0.0292(8) Uani d 1 . .
C C8 1.0152(3) 0.9033(4) 0.71048(16) 0.0303(8) Uani d 1 . .
C C9 0.9154(3) 0.7892(5) 0.55010(16) 0.0372(9) Uani d 1 . .
C C10 1.0189(4) 0.7334(6) 0.46646(17) 0.0532(12) Uani d 1 . .
H H10A 0.9438 0.7378 0.4373 0.080 Uiso calc 1 . .
H H10B 1.0687 0.6504 0.4534 0.080 Uiso calc 1 . .
H H10C 1.0597 0.8343 0.4664 0.080 Uiso calc 1 . .
C C11 0.6192(3) 0.6957(5) 0.67945(18) 0.0441(10) Uani d 1 . .
C C12 0.4813(4) 0.7169(7) 0.7486(3) 0.0672(14) Uani d 1 . .
H H12A 0.4150 0.7198 0.7136 0.101 Uiso calc 1 . .
H H12B 0.4634 0.7840 0.7825 0.101 Uiso calc 1 . .
H H12C 0.4936 0.6090 0.7638 0.101 Uiso calc 1 . .
C C13 0.8146(3) 0.9611(5) 0.81139(16) 0.0339(9) Uani d 1 . .
C C14 0.7464(4) 0.9900(7) 0.9071(2) 0.0613(14) Uani d 1 . .
H H14A 0.7969 1.0834 0.9124 0.092 Uiso calc 1 . .
H H14B 0.7531 0.9342 0.9470 0.092 Uiso calc 1 . .
H H14C 0.6640 1.0215 0.8932 0.092 Uiso calc 1 . .
C C15 1.1361(3) 0.9312(4) 0.70168(16) 0.0321(9) Uani d 1 . .
C C16 1.2615(3) 0.9763(6) 0.6266(2) 0.0539(12) Uani d 1 . .
H H16A 1.3021 1.0562 0.6548 0.081 Uiso calc 1 . .
H H16B 1.2549 1.0123 0.5832 0.081 Uiso calc 1 . .
H H16C 1.3066 0.8784 0.6318 0.081 Uiso calc 1 . .

loop_
_atom_site_aniso_label
_atom_site_aniso_U_11
_atom_site_aniso_U_22
_atom_site_aniso_U_33
_atom_site_aniso_U_12
_atom_site_aniso_U_13
_atom_site_aniso_U_23
O1T 0.079(6) 0.092(7) 0.080(6) 0.039(5) -0.002(5) 0.029(6)
O1T' 0.083(6) 0.078(7) 0.080(6) 0.024(5) 0.029(5) 0.037(5)
C1T 0.059(4) 0.095(6) 0.081(5) 0.025(4) 0.043(4) 0.026(5)
C2T 0.080(5) 0.083(6) 0.079(5) 0.022(5) 0.019(5) 0.033(5)
C3T 0.048(4) 0.071(6) 0.103(6) 0.013(4) -0.014(4) 0.032(5)
C4T 0.073(5) 0.091(6) 0.088(5) 0.006(5) 0.041(4) 0.048(5)
O1 0.068(2) 0.049(2) 0.0537(18) -0.0130(16) -0.0080(15) -0.0153(15)
O2 0.0367(13) 0.0484(18) 0.0304(13) 0.0064(12) -0.0068(10) -0.0051(12)
O3 0.0660(19) 0.064(2) 0.0373(16) 0.0230(17) -0.0007(13) 0.0136(15)
O4 0.0542(16) 0.0467(18) 0.0328(14) 0.0019(14) 0.0079(11) -0.0040(12)
O5 0.0472(17) 0.069(2) 0.0545(18) -0.0252(16) -0.0099(13) -0.0036(16)
O6 0.0385(15) 0.0523(19) 0.0500(16) -0.0035(13) 0.0064(12) 0.0018(14)
O7 0.072(2) 0.0295(17) 0.0589(19) 0.0016(14) 0.0263(16) -0.0050(13)
O8 0.0476(15) 0.0503(19) 0.0306(14) 0.0002(13) 0.0073(11) 0.0062(12)
O9 0.0345(14) 0.0402(17) 0.0453(16) 0.0005(12) -0.0033(11) -0.0110(12)
O10 0.0356(14) 0.0408(17) 0.0419(15) -0.0023(12) 0.0036(11) 0.0063(12)
C1 0.0344(18) 0.0269(19) 0.0274(17) 0.0027(15) -0.0016(13) 0.0025(14)
C2 0.0384(19) 0.030(2) 0.0289(17) 0.0031(16) -0.0054(13) -0.0024(15)
C3 0.0425(19) 0.032(2) 0.0334(18) -0.0090(18) -0.0085(15) -0.0024(16)
C4 0.0378(19) 0.033(2) 0.0314(17) -0.0039(16) -0.0055(14) 0.0014(15)
C5 0.0300(17) 0.028(2) 0.0345(18) 0.0008(15) -0.0006(13) 0.0026(15)
C6 0.0333(17) 0.0228(18) 0.0332(18) -0.0001(15) 0.0022(13) -0.0001(15)
C7 0.0312(17) 0.0227(18) 0.0306(17) 0.0066(14) -0.0037(13) -0.0061(14)
C8 0.0323(18) 0.0219(17) 0.0337(18) 0.0023(15) -0.0038(13) -0.0015(14)
C9 0.0391(19) 0.038(2) 0.0316(18) -0.0032(18) -0.0031(15) -0.0061(17)
C10 0.065(3) 0.064(3) 0.033(2) -0.005(2) 0.0128(18) -0.006(2)
C11 0.037(2) 0.046(3) 0.044(2) -0.0070(19) -0.0085(16) 0.0093(19)
C12 0.041(2) 0.078(4) 0.084(3) -0.007(2) 0.017(2) 0.019(3)
C13 0.0331(18) 0.033(2) 0.0349(19) -0.0054(16) 0.0036(14) -0.0039(16)
C14 0.059(3) 0.087(4) 0.040(2) 0.011(3) 0.0160(19) -0.002(2)
C15 0.0340(18) 0.0240(19) 0.0362(18) 0.0032(15) -0.0002(14) -0.0042(15)
C16 0.040(2) 0.066(3) 0.059(3) 0.003(2) 0.0157(19) 0.014(2)

loop_
_atom_type_symbol
_atom_type_description
_atom_type_scat_dispersion_real
_atom_type_scat_dispersion_imag
_atom_type_scat_source
C C 0.0033 0.0016 'International Tables Vol C Tables 4.2.6.8 and 6.1.1.4'
H H 0.0000 0.0000 'International Tables Vol C Tables 4.2.6.8 and 6.1.1.4'
O O 0.0106 0.0060 'International Tables Vol C Tables 4.2.6.8 and 6.1.1.4'

loop_
_geom_angle_atom_site_label_1
_geom_angle_atom_site_label_2
_geom_angle_atom_site_label_3
_geom_angle
C1T O1T C4T 102.3(8)
C4T O1T' C1T 99.4(8)
O1T C1T C2T 108.6(9)
O1T' C1T C2T 111.3(8)
C1T C2T C3T 95.7(8)
C2T C3T C4T 104.8(7)
O1T' C4T C3T 95.6(9)
O1T C4T C3T 106.9(7)
C9 O4 C10 116.1(3)
C11 O6 C12 116.4(4)
C13 O8 C14 115.1(3)
C15 O10 C16 117.1(3)
C8 C1 C2 114.3(3)
C8 C1 C5 102.4(3)
C2 C1 C5 106.9(3)
C9 C2 C3 111.4(3)
C9 C2 C1 113.8(3)
C3 C2 C1 102.8(3)
O1 C3 C4 129.0(4)
O1 C3 C2 117.4(3)
C4 C3 C2 113.6(3)
C3 C4 C11 122.5(4)
C3 C4 C5 111.9(3)
C11 C4 C5 125.5(3)
C4 C5 C6 114.8(3)
C4 C5 C1 103.2(3)
C6 C5 C1 107.6(3)
C13 C6 C7 109.7(3)
C13 C6 C5 112.7(3)
C7 C6 C5 102.1(3)
C8 C7 O2 128.2(3)
C8 C7 C6 113.6(3)
O2 C7 C6 118.3(3)
C7 C8 C15 121.3(3)
C7 C8 C1 113.1(3)
C15 C8 C1 125.6(3)
O3 C9 O4 123.9(3)
O3 C9 C2 124.2(3)
O4 C9 C2 111.8(3)
O5 C11 O6 123.4(4)
O5 C11 C4 123.8(4)
O6 C11 C4 112.9(4)
O7 C13 O8 123.2(3)
O7 C13 C6 124.3(3)
O8 C13 C6 112.5(3)
O9 C15 O10 124.4(3)
O9 C15 C8 123.6(3)
O10 C15 C8 112.1(3)

loop_
_geom_bond_atom_site_label_1
_geom_bond_atom_site_label_2
_geom_bond_distance
O1T C1T 1.395(9)
O1T C4T 1.427(9)
O1T' C4T 1.409(9)
O1T' C1T 1.470(9)
C1T C2T 1.465(9)
C2T C3T 1.467(9)
C3T C4T 1.492(8)
O1 C3 1.325(5)
O2 C7 1.336(4)
O3 C9 1.206(5)
O4 C9 1.324(5)
O4 C10 1.472(4)
O5 C11 1.217(5)
O6 C11 1.342(5)
O6 C12 1.433(5)
O7 C13 1.197(5)
O8 C13 1.333(4)
O8 C14 1.448(5)
O9 C15 1.220(4)
O10 C15 1.340(4)
O10 C16 1.443(4)
C1 C8 1.500(4)
C1 C2 1.548(5)
C1 C5 1.570(5)
C2 C9 1.505(5)
C2 C3 1.513(5)
C3 C4 1.336(5)
C4 C11 1.452(5)
C4 C5 1.514(5)
C5 C6 1.545(4)
C6 C13 1.511(5)
C6 C7 1.519(5)
C7 C8 1.319(5)
C8 C15 1.450(5)
